data_2003587
loop_
_publ_author_name
'Zehnder, M.'
'Neuburger, M.'
'von Matt, P.'
'Pfaltz, A.'

_publ_section_title
;
 (Allyl)palladium(II) Complexes with Chiral Ligands. I.
 (Allyl)palladium(II) Complexes with Methylenebis(oxazoline) Ligands
;
_journal_issue 6
_journal_name_full 'Acta Crystallographica Section C'
_journal_page_first 1109
_journal_page_last 1112
_journal_paper_doi 10.1107/S0108270194013119
_journal_volume 51
_journal_year 1995
_chemical_compound_source synthetic
_chemical_formula_moiety 'C26 H31 N2 O2 Pd 1+, F6 P 1-'
_chemical_formula_sum 'C26 H31 F6 N2 O2 P Pd'
_chemical_formula_weight 654.91
_chemical_melting_point 451.15
_chemical_name_systematic
;
(-)-{2,2-Bis-[(r)-4'-(benzyl)-oxazolin-2'-yl]propan}-\p-allyl-palladium(II)-
hexa-fluorophosphat
;
_space_group_IT_number 1
_symmetry_cell_setting triclinic
_symmetry_space_group_name_Hall 'P 1'
_symmetry_space_group_name_H-M 'P 1'
_cell_angle_alpha 112.988(57)
_cell_angle_beta 113.552(22)
_cell_angle_gamma 93.402(51)
_cell_formula_units_Z 1
_cell_length_a 9.1706(41)
_cell_length_b 9.3871(73)
_cell_length_c 9.5577(27)
_cell_measurement_reflns_used 25
_cell_measurement_temperature 250
_cell_measurement_theta_max 28
_cell_measurement_theta_min 2
_cell_volume 671.3(8)
_computing_cell_refinement 'CAD-4 Software'
_computing_data_collection 'CAD-4 Software (Enraf-Nonius, 1989)'
_computing_data_reduction 'CRYSTALS (Watkin, 1990)'
_computing_structure_refinement CRYSTALS
_computing_structure_solution 'SHELXS86 (Sheldrick, 1985)'
_diffrn_ambient_temperature 250
_diffrn_measurement_device
;Four Circle CAD-4 (Enraf-Nonius) diffractometer equipped with
Oxford Cryostream Cooling Device
;
_diffrn_measurement_method \q/2\q
_diffrn_radiation_monochromator graphite
_diffrn_radiation_source 'X-ray tube'
_diffrn_radiation_type 'Mo K\a'
_diffrn_radiation_wavelength 0.71069
_diffrn_reflns_av_R_equivalents
;0.0
(six independent reflections have been rejected by the data reduction
process)
;
_diffrn_reflns_av_sigmaI/netI .0105
_diffrn_reflns_limit_h_max 12
_diffrn_reflns_limit_h_min -12
_diffrn_reflns_limit_k_max 12
_diffrn_reflns_limit_k_min -12
_diffrn_reflns_limit_l_max 12
_diffrn_reflns_limit_l_min 0
_diffrn_reflns_number 3424
_diffrn_reflns_theta_max 28
_diffrn_reflns_theta_min 2
_diffrn_standards_decay_% 0.4
_diffrn_standards_interval_time 60
_diffrn_standards_number 4
_exptl_absorpt_coefficient_mu 0.8063
_exptl_absorpt_correction_T_max 1.00
_exptl_absorpt_correction_T_min 0.93
_exptl_absorpt_correction_type 'DIFABS (Walker & Stuart, 1983)'
_exptl_crystal_colour yellow
_exptl_crystal_density_diffrn 1.620
_exptl_crystal_density_meas 1.62
_exptl_crystal_description prism
_exptl_crystal_F_000 332
_exptl_crystal_size_max .4
_exptl_crystal_size_mid .2
_exptl_crystal_size_min .2
_refine_diff_density_max .68
_refine_diff_density_min -.45
_refine_ls_abs_structure_details
;
The absolute configuration was known by the chosen educts.
Additionally it has been determined refining the enantiopole-
parameter.
;
_refine_ls_abs_structure_Flack -0.003(30)
_refine_ls_extinction_coef 30(3)
_refine_ls_extinction_method 'Larson (1970)'
_refine_ls_goodness_of_fit_obs 1.0996
_refine_ls_hydrogen_treatment
;Only coordinates of allyl H atoms refined, remaining H-atom parameters
not refined
;
_refine_ls_matrix_type full
_refine_ls_number_constraints 0
_refine_ls_number_parameters 385
_refine_ls_number_reflns 3418
_refine_ls_number_restraints 16
_refine_ls_R_factor_obs .0176
_refine_ls_shift/esd_max 0.04
_refine_ls_shift/esd_mean 0.0449
_refine_ls_structure_factor_coef F
_refine_ls_weighting_scheme 'Chebychev weighting (Carruthers & Watkin, 1979)'
_refine_ls_wR_factor_obs .0206
_reflns_limit_h_max 12
_reflns_limit_h_min -12
_reflns_limit_k_max 12
_reflns_limit_k_min -12
_reflns_limit_l_max 12
_reflns_limit_l_min 0
_reflns_number_observed 3418
_reflns_number_total 3418
_reflns_observed_criterion 'F > 3.0\s(F)'
_cod_data_source_file na1124.cif
_cod_data_source_block 1
_cod_depositor_comments
;
The following automatic conversions were performed:

'_chemical_melting_point' value '178_C' was changed to '451.15' - it
was converted from degrees Celsius(C) to Kelvins(K).

Automatic conversion script
Id: cif_fix_values 1715 2011-07-08 13:25:40Z adriana 
;
_cod_original_cell_volume 671.3(8)
_cod_database_code 2003587

loop_
_symmetry_equiv_pos_as_xyz
+x,+y,+z

loop_
_atom_site_aniso_label
_atom_site_aniso_U_11
_atom_site_aniso_U_12
_atom_site_aniso_U_13
_atom_site_aniso_U_22
_atom_site_aniso_U_23
_atom_site_aniso_U_33
Pd1 .03245(7) .01185(5) .01411(5) .02178(6) .00616(4) .02417(7)
N1 .040(1) .0097(9) .0186(9) .020(1) .0080(9) .025(1)
N2 .035(1) .0082(8) .0129(8) .021(1) .0065(8) .023(1)
O1 .072(1) .0142(7) .0328(9) .0292(8) .0110(8) .0317(9)
O2 .071(1) .0100(7) .0211(9) .0199(7) .0116(8) .0340(9)
C1 .040(1) .0131(8) .0174(8) .027(1) .0078(8) .026(1)
C2 .043(1) .0142(8) .0183(9) .0235(9) .0083(8) .029(1)
C3 .065(2) .020(1) .036(1) .035(1) .003(1) .051(2)
C4 .048(1) .016(1) .013(1) .039(1) .013(1) .042(1)
C5 .037(1) .0092(8) .0156(9) .0205(9) .0076(8) .030(1)
C6 .064(2) .011(1) .035(1) .029(1) .010(1) .037(1)
C7 .042(1) .0091(8) .0204(9) .0223(9) .0087(8) .028(1)
C8 .039(1) .0108(9) .0171(9) .030(1) .0119(9) .030(1)
C9 .034(1) .0080(9) .0137(9) .028(1) .0053(8) .032(1)
C10 .055(2) .012(1) .010(1) .041(1) .011(1) .032(1)
C11 .068(2) .003(1) .012(1) .055(2) .010(2) .030(1)
C12 .069(2) -.002(1) .033(2) .036(1) .001(1) .052(2)
C13 .063(2) .017(1) .032(2) .031(1) .012(1) .062(2)
C14 .055(1) .017(1) .025(1) .032(1) .012(1) .043(1)
C15 .074(2) .0075(9) .023(1) .026(1) .016(1) .032(1)
C16 .047(1) .0080(8) .0174(9) .026(1) .0100(9) .027(1)
C17 .042(1) .0105(9) .012(1) .032(1) .0014(9) .031(1)
C18 .031(1) .0109(9) .0107(8) .035(1) .0051(8) .027(1)
C19 .039(1) .014(1) .018(1) .044(1) .012(1) .033(1)
C20 .045(1) .015(1) .019(1) .045(1) .020(1) .043(1)
C21 .039(1) .025(1) .012(1) .045(1) .011(1) .048(2)
C22 .038(1) .021(1) .013(1) .053(2) .006(1) .034(1)
C23 .039(1) .0109(9) .0154(9) .042(1) .0079(9) .028(1)
C24 .078(2) .017(1) .033(2) .025(1) .008(1) .047(2)
C25 .043(2) .028(2) .017(2) .039(2) .006(1) .044(2)
C26 .068(2) .023(2) .028(2) .046(2) .006(2) .035(2)
C125 .043(6) .033(5) .009(4) .052(7) -.016(5) .045(6)
P1 .0474(4) .0169(3) .0206(3) .0443(4) .0154(3) .0357(3)
F1 .067(1) .002(1) .011(1) .115(3) .039(2) .039(1)
F2 .096(2) .012(2) .058(2) .086(2) -.016(2) .075(2)
F3 .078(2) .062(2) .042(2) .074(2) .034(1) .140(3)
F4 .090(2) .102(3) .074(2) .212(4) .060(2) .108(2)
F5 .062(1) .007(1) .011(1) .061(1) -.001(1) .059(1)
F6 .113(2) .023(1) .008(2) .054(1) .041(1) .084(2)

loop_
_atom_site_label
_atom_site_occupancy
_atom_site_fract_x
_atom_site_fract_y
_atom_site_fract_z
_atom_site_U_iso_or_equiv
_atom_site_thermal_displace_type
_atom_site_calc_flag
_atom_site_calc_attached_atom
Pd1 1 .5001(3) .4958(3) .5007(3) .02460(3) Uani ? ?
N1 1 .5202(4) .5148(4) .7317(4) .0260(4) Uani ? ?
N2 1 .4122(4) .2476(4) .3987(4) .0265(4) Uani ? ?
O1 1 .5007(4) .4414(4) .9197(4) .0351(4) Uani ? ?
O2 1 .3937(4) .0108(4) .3985(4) .0374(4) Uani ? ?
C1 1 .5010(4) .4015(4) .7683(4) .0287(4) Uani ? ?
C2 1 .4911(4) .2279(4) .6739(4) .0289(7) Uani ? ?
C3 1 .3779(5) .1254(5) .7003(5) .0433(4) Uani ? ?
C4 1 .6675(5) .2081(5) .7491(5) .0447(4) Uani ? ?
C5 1 .4316(4) .1707(4) .4855(4) .0291(4) Uani ? ?
C6 1 .4975(5) .6085(4) .9846(4) .0360(6) Uani ? ?
C7 1 .5535(4) .6669(4) .8821(4) .0285(4) Uani ? ?
C8 1 .7356(4) .7520(4) .9783(4) .0329(4) Uani ? ?
C9 1 .7703(4) .9116(4) 1.1251(4) .0330(4) Uani ? ?
C10 1 .8406(5) .9341(5) 1.2921(4) .0455(5) Uani ? ?
C11 1 .8667(6) 1.0816(5) 1.4254(5) .0544(7) Uani ? ?
C12 1 .8255(6) 1.2064(5) 1.3906(5) .0520(7) Uani ? ?
C13 1 .7545(6) 1.1845(5) 1.2260(6) .0493(7) Uani ? ?
C14 1 .7281(5) 1.0392(4) 1.0940(5) .0414(4) Uani ? ?
C15 1 .3629(5) -.0240(4) .2258(4) .0405(6) Uani ? ?
C16 1 .3316(4) .1298(4) .2149(4) .0329(4) Uani ? ?
C17 1 .1491(4) .1242(4) .1302(4) .0377(4) Uani ? ?
C18 1 .1152(4) .2610(4) .0883(4) .0331(4) Uani ? ?
C19 1 .0829(4) .3924(5) .1921(4) .0388(4) Uani ? ?
C20 1 .0566(5) .5186(5) .1524(5) .0449(4) Uani ? ?
C21 1 .0639(5) .5156(5) .0097(5) .0442(5) Uani ? ?
C22 1 .0956(4) .3846(5) -.0950(4) .0410(5) Uani ? ?
C23 1 .1197(4) .2578(4) -.0566(4) .0371(4) Uani ? ?
C24 1 .5889(7) .7371(5) .5662(6) .0426(7) Uani ? ?
C25 .74(1) .4885(5) .6604(5) .3993(6) .0379(8) Uani ? ?
C26 1 .5098(6) .5210(6) .2937(6) .0412(8) Uani ? ?
C125 .26(1) .611(1) .641(1) .426(1) .036(2) Uani ? ?
P1 1 .0943(3) .7244(3) .6606(3) .0416(1) Uani ? ?
F1 1 .2439(5) .8409(5) .8425(4) .0717(8) Uani ? ?
F2 1 .2051(5) .7440(5) .5762(5) .0751(8) Uani ? ?
F3 1 .1580(5) .5739(5) .6691(6) .085(1) Uani ? ?
F4 1 -.0132(5) .7047(6) .7477(5) .091(1) Uani ? ?
F5 1 -.0538(4) .6106(4) .4773(4) .0697(4) Uani ? ?
F6 1 .0284(5) .8711(4) .6489(5) .0812(7) Uani ? ?
H241 .74(1) .573(3) .819(5) .652(4) .0486 Uiso ? ?
H242 .74(1) .707(4) .731(4) .599(2) .0486 Uiso ? ?
H251 .74(1) .374(5) .667(3) .366(2) .0663 Uiso ? ?
H261 .74(1) .431(3) .440(4) .181(4) .0500 Uiso ? ?
H262 .74(1) .625(4) .518(3) .325(4) .0500 Uiso ? ?
H121 .26(1) .673(4) .810(8) .681(6) .0500 Uiso ? ?
H1242 .26(1) .478(6) .753(8) .537(3) .0500 Uiso ? ?
H1251 .26(1) .724(5) .641(5) .453(4) .0500 Uiso ? ?
H1261 .26(1) .529(3) .44(1) .222(7) .0500 Uiso ? ?
H1262 .26(1) .391(6) .528(5) .251(6) .0500 Uiso ? ?
H31 1 .3720 .0099 .6369 .0490 Uiso calc C3
H32 1 .4226 .1564 .8250 .0490 Uiso calc C3
H33 1 .2652 .1431 .6560 .0490 Uiso calc C3
H41 1 .6668 .0935 .6896 .0424 Uiso calc C4
H42 1 .7096 .2417 .8742 .0424 Uiso calc C4
H43 1 .7405 .2764 .7323 .0424 Uiso calc C4
H61 1 .5748 .6692 1.1097 .0407 Uiso calc C6
H62 1 .3839 .6194 .9641 .0407 Uiso calc C6
H71 1 .4954 .7454 .8518 .0296 Uiso calc C7
H81 1 .7998 .6840 1.0237 .0329 Uiso calc C8
H82 1 .7701 .7687 .8977 .0329 Uiso calc C8
H101 1 .8730 .8438 1.3174 .0416 Uiso calc C10
H111 1 .9152 1.0966 1.5459 .0481 Uiso calc C11
H121b 1 .8476 1.3137 1.4863 .0504 Uiso calc C12
H131 1 .7214 1.2749 1.2011 .0493 Uiso calc C13
H141 1 .6778 1.0254 .9739 .0424 Uiso calc C14
H151 1 .4607 -.0481 .2081 .0396 Uiso calc C15
H152 1 .2646 -.1162 .1392 .0396 Uiso calc C15
H161 1 .3762 .1561 .1455 .0321 Uiso calc C16
H171 1 .1033 .1260 .2097 .0350 Uiso calc C17
H172 1 .0922 .0221 .0215 .0350 Uiso calc C18
H191 1 .0785 .3963 .2963 .0385 Uiso calc C19
H201 1 .0322 .6126 .2274 .0446 Uiso calc C20
H211 1 .0463 .6076 -.0178 .0438 Uiso calc C21
H221 1 .1011 .3817 -.1985 .0408 Uiso calc C22
H231 1 .1406 .1626 -.1340 .0358 Uiso calc C23

loop_
_atom_type_symbol
_atom_type_scat_source
_atom_type_scat_dispersion_real
_atom_type_scat_dispersion_imag
C International_Tables_Vol_IV_Table_2.2B .017 .009
H International_Tables_Vol_IV_Table_2.2B 0 0
O International_Tables_Vol_IV_Table_2.2B .047 .032
N International_Tables_Vol_IV_Table_2.2B .029 .018
Pd International_Tables_Vol_IV_Table_2.2B -1.177 1.007
P International_Tables_Vol_IV_Table_2.2B .090 .095
F International_Tables_Vol_IV_Table_2.2B .014 .010

loop_
_geom_angle_atom_site_label_1
_geom_angle_atom_site_label_2
_geom_angle_atom_site_label_3
_geom_angle
_geom_angle_publ_flag
N2 Pd1 N1 87.60(10) yes
C24 Pd1 N1 101.30(10) yes
C24 Pd1 N2 171.00(10) ?
C25 Pd1 N1 133.30(10) ?
C25 Pd1 N2 135.60(10) ?
C25 Pd1 C24 36.7(2) ?
C26 Pd1 N1 169.10(10) ?
C26 Pd1 N2 102.80(10) yes
C26 Pd1 C24 68.2(2) yes
C26 Pd1 C25 38.3(2) ?
C125 Pd1 N1 135.1(3) ?
C125 Pd1 N2 133.0(4) ?
C125 Pd1 C24 38.3(4) ?
C125 Pd1 C25 29.8(4) ?
C125 Pd1 C26 34.1(3) ?
C1 N1 Pd1 127.1(2) ?
C7 N1 Pd1 124.9(2) ?
C7 N1 C1 107.9(2) ?
C5 N2 Pd1 125.3(2) ?
C16 N2 Pd1 126.6(2) ?
C16 N2 C5 107.9(2) ?
C6 O1 C1 105.7(2) ?
C15 O2 C5 105.8(2) ?
O1 C1 N1 116.6(2) ?
C2 C1 N1 129.6(2) ?
C2 C1 O1 113.7(2) ?
C3 C2 C1 110.0(2) ?
C4 C2 C1 106.7(2) ?
C4 C2 C3 110.2(2) ?
C5 C2 C1 113.5(2) ?
C5 C2 C3 109.0(2) ?
C5 C2 C4 107.4(2) ?
O2 C5 N2 116.6(2) ?
C2 C5 N2 130.9(2) ?
C2 C5 O2 112.5(2) ?
C7 C6 O1 103.6(2) ?
C6 C7 N1 101.8(2) ?
C8 C7 N1 110.4(2) ?
C8 C7 C6 112.6(2) ?
C9 C8 C7 111.2(2) ?
C10 C9 C8 121.5(2) ?
C14 C9 C8 120.0(2) ?
C14 C9 C10 118.5(2) ?
C11 C10 C9 120.5(3) ?
C12 C11 C10 119.6(3) ?
C13 C12 C11 120.1(3) ?
C14 C13 C12 120.5(3) ?
C13 C14 C9 120.8(3) ?
C16 C15 O2 103.5(2) ?
C15 C16 N2 101.3(2) ?
C17 C16 N2 110.8(2) ?
C17 C16 C15 113.4(2) ?
C18 C17 C16 114.0(2) ?
C19 C18 C17 121.8(2) ?
C23 C18 C17 119.4(2) ?
C23 C18 C19 118.8(2) ?
C20 C19 C18 120.4(2) ?
C21 C20 C19 120.4(2) ?
C22 C21 C20 119.6(2) ?
C23 C22 C21 119.9(2) ?
C22 C23 C18 120.8(2) ?
C25 C24 Pd1 71.6(2) ?
C125 C24 Pd1 71.8(4) ?
C125 C24 C25 47.1(5) ?
C24 C25 Pd1 71.7(2) ?
C26 C25 Pd1 71.2(2) ?
C26 C25 C24 121.6(4) ?
C125 C25 Pd1 76.5(5) ?
C125 C25 C24 69.6(7) ?
C125 C25 C26 58.9(7) ?
C25 C26 Pd1 70.5(2) ?
C125 C26 Pd1 73.7(5) ?
C125 C26 C25 48.5(7) ?
C24 C125 Pd1 69.9(4) ?
C25 C125 Pd1 73.8(5) ?
C25 C125 C24 63.2(8) ?
C26 C125 Pd1 72.2(4) ?
C26 C125 C24 127.7(9) ?
C26 C125 C25 72.6(7) ?
F2 P1 F1 88.5(2) ?
F3 P1 F1 91.1(2) ?
F3 P1 F2 88.9(2) ?
F4 P1 F1 90.7(2) ?
F4 P1 F2 178.9(2) ?
F4 P1 F3 90.4(2) ?
F5 P1 F1 178.7(2) ?
F5 P1 F2 90.5(2) ?
F5 P1 F3 89.6(2) ?
F5 P1 F4 90.4(2) ?
F6 P1 F1 89.9(2) ?
F6 P1 F2 91.3(2) ?
F6 P1 F3 178.9(2) ?
F6 P1 F4 89.5(2) ?
F6 P1 F5 89.30(10) ?

loop_
_geom_bond_atom_site_label_1
_geom_bond_atom_site_label_2
_geom_bond_distance
_geom_bond_publ_flag
Pd1 N1 2.075(3) yes
Pd1 N2 2.099(3) yes
Pd1 C24 2.110(4) yes
Pd1 C25 2.108(3) ?
Pd1 C26 2.117(4) yes
Pd1 C125 2.134(9) ?
N1 C1 1.266(3) ?
N1 C7 1.480(3) ?
N2 C5 1.267(4) ?
N2 C16 1.484(3) ?
O1 C1 1.347(3) ?
O1 C6 1.451(3) ?
O2 C5 1.341(3) ?
O2 C15 1.452(3) ?
C1 C2 1.499(3) ?
C2 C3 1.532(3) ?
C2 C4 1.542(4) ?
C2 C5 1.501(3) ?
C6 C7 1.520(3) ?
C7 C8 1.521(3) ?
C8 C9 1.503(3) ?
C9 C10 1.381(4) ?
C9 C14 1.383(3) ?
C10 C11 1.392(4) ?
C11 C12 1.372(5) ?
C12 C13 1.362(5) ?
C13 C14 1.372(4) ?
C15 C16 1.523(3) ?
C16 C17 1.528(4) ?
C17 C18 1.502(4) ?
C18 C19 1.384(3) ?
C18 C23 1.391(3) ?
C19 C20 1.385(4) ?
C20 C21 1.381(4) ?
C21 C22 1.383(4) ?
C22 C23 1.381(4) ?
C24 C25 1.327(6) ?
C24 C125 1.390(10) ?
C25 C26 1.387(6) ?
C25 C125 1.090(10) ?
C26 C125 1.240(10) ?
P1 F1 1.591(3) ?
P1 F2 1.570(3) ?
P1 F3 1.580(3) ?
P1 F4 1.566(3) ?
P1 F5 1.587(2) ?
P1 F6 1.561(2) ?
